data_4068635
loop_
_publ_author_name
'Koutsantonis, George A.'
'Jenkins, Gareth I.'
'Schauer, Phil A.'
'Szczepaniak, Barbara'
'Skelton, Brian W.'
'Tan, Colin'
'White, Allan H.'

_publ_section_title
;
 Coordinating Tectons: Bipyridyl-Terminated Group 8 Alkynyl Complexes
;
_journal_issue 7
_journal_name_full Organometallics
_journal_page_first 2195
_journal_paper_doi 10.1021/om800992p
_journal_volume 28
_journal_year 2009
_chemical_formula_moiety 'C18 H22 Au N2 P'
_chemical_formula_sum 'C18 H22 Au N2 P'
_chemical_formula_weight 494.31
_chemical_name_systematic
;
 ?
;
_space_group_IT_number 13
_symmetry_cell_setting monoclinic
_symmetry_space_group_name_Hall '-P 2yc'
_symmetry_space_group_name_H-M 'P 1 2/c 1'
_atom_sites_solution_hydrogens geom
_atom_sites_solution_primary direct
_atom_sites_solution_secondary difmap
_audit_creation_date 2007-10-10T12:38:36-00:00
_audit_creation_method 'WinGX routine CIF_UPDATE'
_cell_angle_alpha 90
_cell_angle_beta 90.363(3)
_cell_angle_gamma 90
_cell_formula_units_Z 2
_cell_length_a 9.7136(3)
_cell_length_b 3.05710(10)
_cell_length_c 29.9700(10)
_cell_measurement_reflns_used 5235
_cell_measurement_temperature 100(2)
_cell_measurement_theta_max 34.2487
_cell_measurement_theta_min 2.71
_cell_volume 889.95(5)
_computing_cell_refinement
;
        CrysAlis RED, Oxford Diffraction Ltd.,
        Version 1.171.32.5 (release 08-05-2007 CrysAlis171 .NET)
        (compiled May  8 2007,13:10:02)
;
_computing_data_collection
;
        CrysAlis CCD, Oxford Diffraction Ltd.,
        Version 1.171.32.5 (release 08-05-2007 CrysAlis171 .NET)
        (compiled May  8 2007,13:10:02)
;
_computing_data_reduction
;
        CrysAlis RED, Oxford Diffraction Ltd.,
        Version 1.171.32.5 (release 08-05-2007 CrysAlis171 .NET)
        (compiled May  8 2007,13:10:02)
;
_computing_structure_refinement 'SHELXL-97 (Sheldrick, 1997)'
_diffrn_ambient_temperature 100(2)
_diffrn_detector_area_resol_mean 16.0009
_diffrn_measured_fraction_theta_full 0.992
_diffrn_measured_fraction_theta_max 0.965
_diffrn_orient_matrix_UB_11 0.0022112754
_diffrn_orient_matrix_UB_12 -0.2142207713
_diffrn_orient_matrix_UB_13 0.00881316
_diffrn_orient_matrix_UB_21 -0.0449885022
_diffrn_orient_matrix_UB_22 -0.0714060373
_diffrn_orient_matrix_UB_23 -0.0170876244
_diffrn_orient_matrix_UB_31 0.0571451068
_diffrn_orient_matrix_UB_32 -0.0480143089
_diffrn_orient_matrix_UB_33 -0.0136018141
_diffrn_radiation_monochromator graphite
_diffrn_radiation_type MoK\a
_diffrn_radiation_wavelength 0.71073
_diffrn_reflns_av_R_equivalents 0.0601
_diffrn_reflns_av_unetI/netI 0.0962
_diffrn_reflns_limit_h_max 15
_diffrn_reflns_limit_h_min -14
_diffrn_reflns_limit_k_max 4
_diffrn_reflns_limit_k_min -4
_diffrn_reflns_limit_l_max 47
_diffrn_reflns_limit_l_min -46
_diffrn_reflns_number 15013
_diffrn_reflns_theta_full 33.75
_diffrn_reflns_theta_max 34.25
_diffrn_reflns_theta_min 2.72
_exptl_absorpt_coefficient_mu 8.353
_exptl_absorpt_correction_T_max 1
_exptl_absorpt_correction_T_min 0.60414
_exptl_absorpt_correction_type multi-scan
_exptl_absorpt_process_details
;
        CrysAlis RED, Oxford Diffraction Ltd.,
        Version 1.171.32.5 (release 08-05-2007 CrysAlis171 .NET)
        (compiled May  8 2007,13:10:02)
        Empirical absorption correction using spherical harmonics,
 implemented in SCALE3 ABSPACK scaling algorithm.
;
_exptl_crystal_colour yellow
_exptl_crystal_density_diffrn 1.845
_exptl_crystal_density_method 'not measured'
_exptl_crystal_description rod
_exptl_crystal_F_000 476
_exptl_crystal_size_max 0.17
_exptl_crystal_size_mid 0.055
_exptl_crystal_size_min 0.03
_refine_diff_density_max 3.517
_refine_diff_density_min -1.854
_refine_diff_density_rms 0.181
_refine_ls_extinction_method none
_refine_ls_goodness_of_fit_ref 0.852
_refine_ls_hydrogen_treatment constr
_refine_ls_matrix_type full
_refine_ls_number_parameters 198
_refine_ls_number_reflns 3566
_refine_ls_number_restraints 0
_refine_ls_restrained_S_all 0.852
_refine_ls_R_factor_all 0.0544
_refine_ls_R_factor_gt 0.0334
_refine_ls_shift/su_max 0.001
_refine_ls_shift/su_mean 0
_refine_ls_structure_factor_coef Fsqd
_refine_ls_weighting_details 'calc w=1/[\s^2^(Fo^2^)+(0.0161P)^2^+0.0000P] where P=(Fo^2^+2Fc^2^)/3'
_refine_ls_weighting_scheme calc
_refine_ls_wR_factor_gt 0.044
_refine_ls_wR_factor_ref 0.0459
_reflns_number_gt 2800
_reflns_number_total 3566
_reflns_threshold_expression I>2sigma(I)
_cod_data_source_file om800992p_si_002.cif
_cod_data_source_block gk232
_cod_original_sg_symbol_Hall -P_2yc
_cod_database_code 4068635

loop_
_symmetry_equiv_pos_as_xyz
'x, y, z'
'-x, y, -z+1/2'
'-x, -y, -z'
'x, -y, z-1/2'

loop_
_atom_site_label
_atom_site_type_symbol
_atom_site_fract_x
_atom_site_fract_y
_atom_site_fract_z
_atom_site_U_iso_or_equiv
_atom_site_adp_type
_atom_site_occupancy
_atom_site_symmetry_multiplicity
_atom_site_calc_flag
_atom_site_refinement_flags
_atom_site_disorder_assembly
_atom_site_disorder_group
Au1 Au 0.5 0.56066(5) 0.25 0.01817(5) Uani 1 2 d S . .
P1 P 0.67567(14) 0.5844(5) 0.19841(5) 0.0171(3) Uani 0.5 1 d P A -1
C101 C 0.6328(6) 0.8666(18) 0.1471(2) 0.0246(14) Uani 0.5 1 d P A -1
H10A H 0.6006 1.1652 0.1544 0.029 Uiso 0.5 1 calc PR A -1
H10B H 0.717 0.8949 0.1289 0.029 Uiso 0.5 1 calc PR A -1
C102 C 0.5213(7) 0.634(2) 0.1193(2) 0.0387(17) Uani 0.5 1 d P A -1
H10C H 0.5576 0.3553 0.1082 0.058 Uiso 0.5 1 calc PR A -1
H10D H 0.4944 0.819 0.0941 0.058 Uiso 0.5 1 calc PR A -1
H10E H 0.4408 0.5776 0.138 0.058 Uiso 0.5 1 calc PR A -1
C201 C 0.8267(6) 0.8697(18) 0.2210(2) 0.0236(13) Uani 0.5 1 d P A -1
H20A H 0.9037 0.842 0.1997 0.028 Uiso 0.5 1 calc PR A -1
H20B H 0.805 1.1846 0.2241 0.028 Uiso 0.5 1 calc PR A -1
C202 C 0.8717(6) 0.692(2) 0.2658(2) 0.0301(15) Uani 0.5 1 d P A -1
H20C H 0.7996 0.7467 0.2879 0.045 Uiso 0.5 1 calc PR A -1
H20D H 0.9569 0.8367 0.2753 0.045 Uiso 0.5 1 calc PR A -1
H20E H 0.8876 0.3761 0.2634 0.045 Uiso 0.5 1 calc PR A -1
C301 C 0.7358(6) 0.0465(18) 0.1818(2) 0.0244(13) Uani 0.5 1 d P A -1
H30A H 0.7724 -0.1044 0.2085 0.029 Uiso 0.5 1 calc PR A -1
H30B H 0.6556 -0.124 0.1709 0.029 Uiso 0.5 1 calc PR A -1
C302 C 0.8461(6) 0.0374(18) 0.1458(2) 0.0310(15) Uani 0.5 1 d P A -1
H30C H 0.8087 0.1607 0.1181 0.047 Uiso 0.5 1 calc PR A -1
H30D H 0.875 -0.2653 0.1406 0.047 Uiso 0.5 1 calc PR A -1
H30E H 0.9255 0.211 0.1557 0.047 Uiso 0.5 1 calc PR A -1
C1 C 0.6266(5) 0.5700(17) 0.30258(19) 0.0180(11) Uani 0.5 1 d P A -2
C2 C 0.7052(6) 0.5961(18) 0.33394(19) 0.0216(12) Uani 0.5 1 d P A -2
N21 N 0.9823(5) 1.0867(16) 0.40324(17) 0.0250(11) Uani 0.5 1 d P A -2
C22 C 1.0106(6) 0.758(2) 0.43206(19) 0.0197(12) Uani 0.5 1 d P A -2
C23 C 0.9358(6) 0.371(2) 0.4321(2) 0.0242(14) Uani 0.5 1 d P A -2
H23 H 0.955 0.1497 0.4535 0.029 Uiso 0.5 1 calc PR A -2
C24 C 0.8330(6) 0.3113(19) 0.4005(2) 0.0247(14) Uani 0.5 1 d P A -2
H24 H 0.7815 0.0472 0.4001 0.03 Uiso 0.5 1 calc PR A -2
C25 C 0.8047(6) 0.6380(18) 0.36922(19) 0.0222(13) Uani 0.5 1 d P A -2
C26 C 0.8819(6) 1.0240(18) 0.3733(2) 0.0246(14) Uani 0.5 1 d P A -2
H26 H 0.8612 1.2571 0.3534 0.03 Uiso 0.5 1 calc PR A -2
N31 N 1.1701(5) 0.4878(17) 0.48691(19) 0.0298(13) Uani 0.5 1 d P A -2
C32 C 1.1275(6) 0.8334(18) 0.46249(19) 0.0203(13) Uani 0.5 1 d P A -2
C33 C 1.1935(7) 1.238(2) 0.4645(2) 0.0271(15) Uani 0.5 1 d P A -2
H33 H 1.1608 1.4754 0.447 0.032 Uiso 0.5 1 calc PR A -2
C34 C 1.3067(7) 1.291(3) 0.4920(2) 0.0336(17) Uani 0.5 1 d P A -2
H34 H 1.3539 1.5624 0.4935 0.04 Uiso 0.5 1 calc PR A -2
C35 C 1.3499(6) 0.938(2) 0.5175(2) 0.0331(15) Uani 0.5 1 d P A -2
H35 H 1.4267 0.9633 0.5371 0.04 Uiso 0.5 1 calc PR A -2
C36 C 1.2793(7) 0.552(2) 0.5138(2) 0.0323(15) Uani 0.5 1 d P A -2
H36 H 1.3097 0.3131 0.5315 0.039 Uiso 0.5 1 calc PR A -2

loop_
_atom_site_aniso_label
_atom_site_aniso_U_11
_atom_site_aniso_U_22
_atom_site_aniso_U_33
_atom_site_aniso_U_23
_atom_site_aniso_U_13
_atom_site_aniso_U_12
Au1 0.01697(8) 0.01597(8) 0.02160(10) 0 0.00206(6) 0
P1 0.0161(7) 0.0144(6) 0.0208(8) -0.0010(6) 0.0030(6) -0.0007(6)
C101 0.024(3) 0.020(3) 0.030(4) 0.003(3) 0.001(3) 0.001(2)
C102 0.039(4) 0.045(4) 0.032(4) -0.008(3) -0.012(3) -0.005(3)
C201 0.024(3) 0.021(3) 0.025(4) -0.002(2) -0.003(3) -0.004(2)
C202 0.027(4) 0.031(4) 0.032(4) -0.001(3) -0.008(3) 0.003(3)
C301 0.025(3) 0.020(3) 0.028(3) -0.002(3) 0.012(3) 0.003(3)
C302 0.033(3) 0.019(3) 0.042(4) -0.001(3) 0.017(3) 0.004(3)
C1 0.017(3) 0.016(3) 0.020(3) -0.001(2) 0.000(2) 0.002(2)
C2 0.024(3) 0.021(3) 0.020(3) -0.001(3) 0.004(2) -0.004(3)
N21 0.029(3) 0.024(3) 0.022(3) 0.000(2) -0.001(2) -0.004(2)
C22 0.020(3) 0.025(3) 0.014(3) -0.002(2) 0.003(2) 0.002(3)
C23 0.021(3) 0.031(4) 0.020(3) 0.007(3) 0.002(3) -0.003(3)
C24 0.023(3) 0.020(3) 0.031(4) 0.003(3) 0.004(3) -0.007(2)
C25 0.023(3) 0.026(3) 0.018(3) -0.005(2) 0.002(2) 0.002(2)
C26 0.031(3) 0.019(3) 0.023(3) 0.007(2) -0.007(3) 0.003(3)
N31 0.028(3) 0.033(4) 0.029(3) 0.007(3) -0.006(2) -0.005(2)
C32 0.021(3) 0.023(3) 0.017(3) 0.002(2) 0.001(2) 0.001(2)
C33 0.031(4) 0.024(3) 0.025(4) -0.001(3) -0.003(3) 0.000(3)
C34 0.027(4) 0.036(4) 0.038(5) -0.001(4) -0.003(3) -0.006(3)
C35 0.025(3) 0.050(4) 0.024(4) -0.001(3) -0.006(3) -0.004(3)
C36 0.030(4) 0.041(4) 0.026(4) 0.010(3) -0.006(3) 0.000(3)

loop_
_atom_type_symbol
_atom_type_description
_atom_type_scat_dispersion_real
_atom_type_scat_dispersion_imag
_atom_type_scat_source
C C 0.0033 0.0016 'International Tables Vol C Tables 4.2.6.8 and 6.1.1.4'
H H 0 0 'International Tables Vol C Tables 4.2.6.8 and 6.1.1.4'
N N 0.0061 0.0033 'International Tables Vol C Tables 4.2.6.8 and 6.1.1.4'
P P 0.1023 0.0942 'International Tables Vol C Tables 4.2.6.8 and 6.1.1.4'
Au Au -2.0133 8.8022 'International Tables Vol C Tables 4.2.6.8 and 6.1.1.4'

loop_
_geom_angle_atom_site_label_1
_geom_angle_atom_site_label_2
_geom_angle_atom_site_label_3
_geom_angle
_geom_angle_site_symmetry_1
_geom_angle_site_symmetry_3
C1 Au1 C1 178.4(3) . 2_655
C1 Au1 P1 94.24(16) . .
C1 Au1 P1 85.71(16) 2_655 .
C1 Au1 P1 85.71(16) . 2_655
C1 Au1 P1 94.24(16) 2_655 2_655
P1 Au1 P1 176.40(7) . 2_655
C1 Au1 Au1 90.82(15) . 1_545
C1 Au1 Au1 90.82(15) 2_655 1_545
P1 Au1 Au1 91.80(4) . 1_545
P1 Au1 Au1 91.80(4) 2_655 1_545
C1 Au1 Au1 89.18(15) . 1_565
C1 Au1 Au1 89.18(16) 2_655 1_565
P1 Au1 Au1 88.20(4) . 1_565
P1 Au1 Au1 88.20(4) 2_655 1_565
Au1 Au1 Au1 180 1_545 1_565
C101 P1 C301 105.7(3) . .
C101 P1 C201 105.5(3) . .
C301 P1 C201 105.9(3) . .
C101 P1 Au1 114.6(2) . .
C301 P1 Au1 113.29(19) . .
C201 P1 Au1 111.1(2) . .
C102 C101 P1 113.4(4) . .
C102 C101 H10A 108.9 . .
P1 C101 H10A 108.9 . .
C102 C101 H10B 108.9 . .
P1 C101 H10B 108.9 . .
H10A C101 H10B 107.7 . .
C202 C201 P1 112.5(4) . .
C202 C201 H20A 109.1 . .
P1 C201 H20A 109.1 . .
C202 C201 H20B 109.1 . .
P1 C201 H20B 109.1 . .
H20A C201 H20B 107.8 . .
C302 C301 P1 116.1(4) . .
C302 C301 H30A 108.3 . .
P1 C301 H30A 108.3 . .
C302 C301 H30B 108.3 . .
P1 C301 H30B 108.3 . .
H30A C301 H30B 107.4 . .
C2 C1 Au1 176.8(5) . .
C1 C2 C25 176.4(6) . .
C26 N21 C22 117.9(5) . .
N21 C22 C23 122.0(5) . .
N21 C22 C32 115.7(5) . .
C23 C22 C32 122.3(5) . .
C24 C23 C22 119.1(6) . .
C24 C23 H23 120.5 . .
C22 C23 H23 120.5 . .
C23 C24 C25 120.3(5) . .
C23 C24 H24 119.9 . .
C25 C24 H24 119.9 . .
C24 C25 C26 116.1(5) . .
C24 C25 C2 124.1(5) . .
C26 C25 C2 119.8(5) . .
N21 C26 C25 124.6(5) . .
N21 C26 H26 117.7 . .
C25 C26 H26 117.7 . .
C36 N31 C32 116.6(5) . .
N31 C32 C33 122.1(5) . .
N31 C32 C22 116.6(5) . .
C33 C32 C22 121.2(5) . .
C34 C33 C32 119.6(6) . .
C34 C33 H33 120.2 . .
C32 C33 H33 120.2 . .
C33 C34 C35 118.4(6) . .
C33 C34 H34 120.8 . .
C35 C34 H34 120.8 . .
C36 C35 C34 118.5(6) . .
C36 C35 H35 120.8 . .
C34 C35 H35 120.8 . .
N31 C36 C35 124.7(6) . .
N31 C36 H36 117.7 . .
C35 C36 H36 117.7 . .

loop_
_geom_bond_atom_site_label_1
_geom_bond_atom_site_label_2
_geom_bond_distance
_geom_bond_site_symmetry_2
Au1 C1 1.993(6) .
Au1 C1 1.993(6) 2_655
Au1 P1 2.3110(14) .
Au1 P1 2.3110(14) 2_655
Au1 Au1 3.0571(2) 1_545
Au1 Au1 3.0571(2) 1_565
P1 C101 1.809(6) .
P1 C301 1.816(5) .
P1 C201 1.833(6) .
C101 C102 1.537(8) .
C101 H10A 0.99 .
C101 H10B 0.99 .
C102 H10C 0.98 .
C102 H10D 0.98 .
C102 H10E 0.98 .
C201 C202 1.511(8) .
C201 H20A 0.99 .
C201 H20B 0.99 .
C202 H20C 0.98 .
C202 H20D 0.98 .
C202 H20E 0.98 .
C301 C302 1.524(8) .
C301 H30A 0.99 .
C301 H30B 0.99 .
C302 H30C 0.98 .
C302 H30D 0.98 .
C302 H30E 0.98 .
C1 C2 1.209(8) .
C2 C25 1.434(8) .
N21 C26 1.334(7) .
N21 C22 1.351(7) .
C22 C23 1.390(8) .
C22 C32 1.470(8) .
C23 C24 1.384(8) .
C23 H23 0.95 .
C24 C25 1.396(8) .
C24 H24 0.95 .
C25 C26 1.403(8) .
C26 H26 0.95 .
N31 C36 1.343(8) .
N31 C32 1.349(7) .
C32 C33 1.393(9) .
C33 C34 1.380(9) .
C33 H33 0.95 .
C34 C35 1.384(9) .
C34 H34 0.95 .
C35 C36 1.368(9) .
C35 H35 0.95 .
C36 H36 0.95 .
